data_2215345
loop_
_publ_author_name
'M\"uller, Manuela'
'Lerner, Hans-Wolfram'
'Bolte, Michael'

_publ_section_title
;
 Di-<i>tert</i>-butylmethylphosphonium chloride
;
_journal_coeditor_code AT2409
_journal_issue 10
_journal_name_full 'Acta Crystallographica Section E'
_journal_page_first o4150
_journal_page_last o4150
_journal_paper_doi 10.1107/S1600536807046417
_journal_volume 63
_journal_year 2007
_chemical_formula_iupac 'C9 H22 P +, Cl -'
_chemical_formula_moiety 'C9 H22 P +, Cl -'
_chemical_formula_sum 'C9 H22 Cl P'
_chemical_formula_weight 196.69
_chemical_name_systematic
;
Di-<i>tert</i>-butylmethylphosphonium chloride
;
_space_group_IT_number 19
_symmetry_cell_setting orthorhombic
_symmetry_space_group_name_Hall 'P 2ac 2ab'
_symmetry_space_group_name_H-M 'P 21 21 21'
_atom_sites_solution_hydrogens geom
_atom_sites_solution_primary direct
_atom_sites_solution_secondary difmap
_audit_creation_method SHELXL-97
_cell_angle_alpha 90.00
_cell_angle_beta 90.00
_cell_angle_gamma 90.00
_cell_formula_units_Z 4
_cell_length_a 7.0601(6)
_cell_length_b 10.5406(6)
_cell_length_c 15.7074(10)
_cell_measurement_reflns_used 14606
_cell_measurement_temperature 173(2)
_cell_measurement_theta_max 25.8
_cell_measurement_theta_min 3.5
_cell_volume 1168.91(14)
_computing_cell_refinement 'X-AREA (Stoe & Cie, 2001)'
_computing_data_collection 'X-AREA (Stoe & Cie, 2001)'
_computing_data_reduction 'X-AREA (Stoe & Cie, 2001)'
_computing_molecular_graphics 'XP in SHELXTL-Plus (Sheldrick, 1991)'
_computing_publication_material 'SHELXL97 (Sheldrick, 1997)'
_computing_structure_refinement 'SHELXL97 (Sheldrick, 1997)'
_computing_structure_solution 'SHELXS97 (Sheldrick, 1990)'
_diffrn_ambient_temperature 173(2)
_diffrn_measured_fraction_theta_full 0.997
_diffrn_measured_fraction_theta_max 0.993
_diffrn_measurement_device_type 'Stoe IPDSII two-circle'
_diffrn_measurement_method \w
_diffrn_radiation_monochromator graphite
_diffrn_radiation_source 'fine-focus sealed tube'
_diffrn_radiation_type MoK\a
_diffrn_radiation_wavelength 0.71073
_diffrn_reflns_av_R_equivalents 0.0647
_diffrn_reflns_av_sigmaI/netI 0.0267
_diffrn_reflns_limit_h_max 8
_diffrn_reflns_limit_h_min -8
_diffrn_reflns_limit_k_max 12
_diffrn_reflns_limit_k_min -12
_diffrn_reflns_limit_l_max 18
_diffrn_reflns_limit_l_min -19
_diffrn_reflns_number 16039
_diffrn_reflns_theta_full 25.00
_diffrn_reflns_theta_max 25.62
_diffrn_reflns_theta_min 3.47
_diffrn_standards_number 0
_exptl_absorpt_coefficient_mu 0.412
_exptl_absorpt_correction_T_max 0.8691
_exptl_absorpt_correction_T_min 0.8458
_exptl_absorpt_correction_type multi-scan
_exptl_absorpt_process_details '(MULABS; Spek, 2003; Blessing, 1995)'
_exptl_crystal_colour colourless
_exptl_crystal_density_diffrn 1.118
_exptl_crystal_density_method 'not measured'
_exptl_crystal_description block
_exptl_crystal_F_000 432
_exptl_crystal_size_max 0.42
_exptl_crystal_size_mid 0.37
_exptl_crystal_size_min 0.35
_refine_diff_density_max 0.218
_refine_diff_density_min -0.212
_refine_ls_abs_structure_details 'Flack (1983), 905 Friedel pairs'
_refine_ls_abs_structure_Flack 0.00(7)
_refine_ls_extinction_coef 0.021(2)
_refine_ls_extinction_expression Fc^*^=kFc[1+0.001xFc^2^\l^3^/sin(2\q)]^-1/4^
_refine_ls_extinction_method 'SHELXL97 (Sheldrick, 1997)'
_refine_ls_goodness_of_fit_ref 1.076
_refine_ls_hydrogen_treatment mixed
_refine_ls_matrix_type full
_refine_ls_number_parameters 105
_refine_ls_number_reflns 2191
_refine_ls_number_restraints 0
_refine_ls_restrained_S_all 1.076
_refine_ls_R_factor_all 0.0240
_refine_ls_R_factor_gt 0.0231
_refine_ls_shift/su_max 0.001
_refine_ls_shift/su_mean 0.000
_refine_ls_structure_factor_coef Fsqd
_refine_ls_weighting_details 'calc w=1/[\s^2^(Fo^2^)+(0.0316P)^2^+0.2388P] where P=(Fo^2^+2Fc^2^)/3'
_refine_ls_weighting_scheme calc
_refine_ls_wR_factor_gt 0.0595
_refine_ls_wR_factor_ref 0.0600
_reflns_number_gt 2138
_reflns_number_total 2191
_reflns_threshold_expression I>2\s(I)
_cod_data_source_file at2409.cif
_cod_data_source_block I
_cod_database_code 2215345
_cod_database_fobs_code 2215345

loop_
_symmetry_equiv_pos_as_xyz
'x, y, z'
'-x+1/2, -y, z+1/2'
'-x, y+1/2, -z+1/2'
'x+1/2, -y+1/2, -z'

loop_
_atom_site_type_symbol
_atom_site_label
_atom_site_fract_x
_atom_site_fract_y
_atom_site_fract_z
_atom_site_U_iso_or_equiv
_atom_site_adp_type
_atom_site_calc_flag
_atom_site_refinement_flags
_atom_site_occupancy
Cl Cl1 0.22208(5) 0.43238(4) 0.79852(3) 0.02524(12) Uani d . 1
P P1 0.64522(5) 0.49139(4) 0.65011(2) 0.01714(11) Uani d . 1
H H1 0.512(3) 0.5180(18) 0.7049(13) 0.029(5) Uiso d . 1
C C1 0.7006(2) 0.32277(14) 0.67016(10) 0.0190(3) Uani d . 1
C C2 0.8916(2) 0.28544(16) 0.62979(11) 0.0255(4) Uani d . 1
H H2A 0.8829 0.2931 0.5677 0.038 Uiso calc R 1
H H2B 0.9221 0.1976 0.6449 0.038 Uiso calc R 1
H H2C 0.9913 0.3419 0.6510 0.038 Uiso calc R 1
C C3 0.7165(3) 0.30947(16) 0.76817(10) 0.0253(3) Uani d . 1
H H3A 0.5953 0.3324 0.7945 0.038 Uiso calc R 1
H H3B 0.8160 0.3661 0.7893 0.038 Uiso calc R 1
H H3C 0.7481 0.2216 0.7827 0.038 Uiso calc R 1
C C4 0.5391(2) 0.23663(16) 0.63818(12) 0.0271(4) Uani d . 1
H H4A 0.4198 0.2622 0.6650 0.041 Uiso calc R 1
H H4B 0.5671 0.1483 0.6529 0.041 Uiso calc R 1
H H4C 0.5277 0.2447 0.5762 0.041 Uiso calc R 1
C C5 0.5531(2) 0.53377(15) 0.54320(10) 0.0206(3) Uani d . 1
C C6 0.6720(2) 0.47265(17) 0.47158(10) 0.0284(4) Uani d . 1
H H6A 0.8045 0.4990 0.4773 0.043 Uiso calc R 1
H H6B 0.6233 0.5001 0.4161 0.043 Uiso calc R 1
H H6C 0.6637 0.3801 0.4758 0.043 Uiso calc R 1
C C7 0.5622(3) 0.67927(16) 0.53430(12) 0.0311(4) Uani d . 1
H H7A 0.4854 0.7186 0.5791 0.047 Uiso calc R 1
H H7B 0.5130 0.7042 0.4784 0.047 Uiso calc R 1
H H7C 0.6939 0.7075 0.5397 0.047 Uiso calc R 1
C C8 0.3434(2) 0.49260(18) 0.53649(11) 0.0291(4) Uani d . 1
H H8A 0.2706 0.5320 0.5826 0.044 Uiso calc R 1
H H8B 0.3348 0.4001 0.5412 0.044 Uiso calc R 1
H H8C 0.2919 0.5197 0.4815 0.044 Uiso calc R 1
C C9 0.8495(3) 0.58718(16) 0.67419(12) 0.0303(4) Uani d . 1
H H9A 0.8202 0.6766 0.6633 0.045 Uiso calc R 1
H H9B 0.9558 0.5609 0.6382 0.045 Uiso calc R 1
H H9C 0.8838 0.5762 0.7342 0.045 Uiso calc R 1

loop_
_atom_site_aniso_label
_atom_site_aniso_U_11
_atom_site_aniso_U_22
_atom_site_aniso_U_33
_atom_site_aniso_U_12
_atom_site_aniso_U_13
_atom_site_aniso_U_23
Cl1 0.02263(18) 0.02150(19) 0.0316(2) -0.00030(15) 0.00044(16) -0.00198(15)
P1 0.01824(18) 0.01498(19) 0.01820(19) 0.00116(15) 0.00001(14) -0.00105(14)
C1 0.0221(8) 0.0142(7) 0.0206(7) 0.0002(6) -0.0004(6) 0.0001(5)
C2 0.0263(9) 0.0228(8) 0.0274(9) 0.0063(7) 0.0021(7) -0.0004(7)
C3 0.0281(8) 0.0262(8) 0.0216(8) 0.0025(7) 0.0002(7) 0.0035(6)
C4 0.0302(9) 0.0197(8) 0.0313(9) -0.0054(7) -0.0058(8) 0.0021(7)
C5 0.0223(7) 0.0205(8) 0.0191(8) 0.0006(6) -0.0002(6) 0.0030(6)
C6 0.0317(9) 0.0345(10) 0.0191(7) 0.0036(7) 0.0038(6) 0.0013(6)
C7 0.0363(9) 0.0221(9) 0.0348(10) 0.0022(7) -0.0027(8) 0.0062(7)
C8 0.0229(7) 0.0353(9) 0.0290(8) -0.0007(8) -0.0048(6) 0.0020(8)
C9 0.0297(8) 0.0198(8) 0.0413(10) -0.0039(7) -0.0114(8) 0.0002(7)

loop_
_atom_type_symbol
_atom_type_description
_atom_type_scat_dispersion_real
_atom_type_scat_dispersion_imag
_atom_type_scat_source
C C 0.0033 0.0016 'International Tables Vol C Tables 4.2.6.8 and 6.1.1.4'
H H 0.0000 0.0000 'International Tables Vol C Tables 4.2.6.8 and 6.1.1.4'
P P 0.1023 0.0942 'International Tables Vol C Tables 4.2.6.8 and 6.1.1.4'
Cl Cl 0.1484 0.1585 'International Tables Vol C Tables 4.2.6.8 and 6.1.1.4'

loop_
_geom_angle_atom_site_label_1
_geom_angle_atom_site_label_2
_geom_angle_atom_site_label_3
_geom_angle
C9 P1 C1 109.51(8)
C9 P1 C5 109.63(8)
C1 P1 C5 117.40(7)
C9 P1 H1 108.6(8)
C1 P1 H1 104.3(9)
C5 P1 H1 106.9(8)
C2 C1 C4 111.26(13)
C2 C1 C3 108.81(14)
C4 C1 C3 108.89(13)
C2 C1 P1 111.15(11)
C4 C1 P1 110.76(11)
C3 C1 P1 105.77(10)
C1 C2 H2A 109.5
C1 C2 H2B 109.5
H2A C2 H2B 109.5
C1 C2 H2C 109.5
H2A C2 H2C 109.5
H2B C2 H2C 109.5
C1 C3 H3A 109.5
C1 C3 H3B 109.5
H3A C3 H3B 109.5
C1 C3 H3C 109.5
H3A C3 H3C 109.5
H3B C3 H3C 109.5
C1 C4 H4A 109.5
C1 C4 H4B 109.5
H4A C4 H4B 109.5
C1 C4 H4C 109.5
H4A C4 H4C 109.5
H4B C4 H4C 109.5
C7 C5 C6 109.05(14)
C7 C5 C8 108.23(14)
C6 C5 C8 110.71(14)
C7 C5 P1 107.88(11)
C6 C5 P1 111.61(11)
C8 C5 P1 109.25(11)
C5 C6 H6A 109.5
C5 C6 H6B 109.5
H6A C6 H6B 109.5
C5 C6 H6C 109.5
H6A C6 H6C 109.5
H6B C6 H6C 109.5
C5 C7 H7A 109.5
C5 C7 H7B 109.5
H7A C7 H7B 109.5
C5 C7 H7C 109.5
H7A C7 H7C 109.5
H7B C7 H7C 109.5
C5 C8 H8A 109.5
C5 C8 H8B 109.5
H8A C8 H8B 109.5
C5 C8 H8C 109.5
H8A C8 H8C 109.5
H8B C8 H8C 109.5
P1 C9 H9A 109.5
P1 C9 H9B 109.5
H9A C9 H9B 109.5
P1 C9 H9C 109.5
H9A C9 H9C 109.5
H9B C9 H9C 109.5

loop_
_geom_bond_atom_site_label_1
_geom_bond_atom_site_label_2
_geom_bond_distance
P1 C9 1.8009(17)
P1 C1 1.8470(15)
P1 C5 1.8554(16)
P1 H1 1.308(19)
C1 C2 1.541(2)
C1 C4 1.542(2)
C1 C3 1.550(2)
C2 H2A 0.9800
C2 H2B 0.9800
C2 H2C 0.9800
C3 H3A 0.9800
C3 H3B 0.9800
C3 H3C 0.9800
C4 H4A 0.9800
C4 H4B 0.9800
C4 H4C 0.9800
C5 C7 1.541(2)
C5 C6 1.544(2)
C5 C8 1.546(2)
C6 H6A 0.9800
C6 H6B 0.9800
C6 H6C 0.9800
C7 H7A 0.9800
C7 H7B 0.9800
C7 H7C 0.9800
C8 H8A 0.9800
C8 H8B 0.9800
C8 H8C 0.9800
C9 H9A 0.9800
C9 H9B 0.9800
C9 H9C 0.9800

loop_
_geom_hbond_atom_site_label_D
_geom_hbond_atom_site_label_H
_geom_hbond_atom_site_label_A
_geom_hbond_distance_DH
_geom_hbond_distance_HA
_geom_hbond_distance_DA
_geom_hbond_angle_DHA
P1 H1 Cl1 1.308(19) 2.675(19) 3.8400(6) 147.2(12)

loop_
_geom_torsion_atom_site_label_1
_geom_torsion_atom_site_label_2
_geom_torsion_atom_site_label_3
_geom_torsion_atom_site_label_4
_geom_torsion
C9 P1 C1 C2 -47.69(14)
C5 P1 C1 C2 78.12(13)
C9 P1 C1 C4 -171.92(12)
C5 P1 C1 C4 -46.11(14)
C9 P1 C1 C3 70.25(13)
C5 P1 C1 C3 -163.93(10)
C9 P1 C5 C7 -41.13(14)
C1 P1 C5 C7 -166.88(11)
C9 P1 C5 C6 78.65(13)
C1 P1 C5 C6 -47.10(14)
C9 P1 C5 C8 -158.57(12)
C1 P1 C5 C8 75.67(13)

loop_
_cod_related_entry_id
_cod_related_entry_database
_cod_related_entry_code
1 ChemSpider 21123455
